data_4065974
loop_
_publ_author_name
'Zhang, Ben-Shang'
'Wang, Wei'
'Shao, Dan-Dan'
'Hao, Xin-Qi'
'Gong, Jun-Fang'
'Song, Mao-Ping'

_publ_section_title
;
 Unsymmetrical Chiral PCN Pincer Palladium(II) and Nickel(II) Complexes of
 (Imidazolinyl)aryl Phosphinite Ligands: Synthesis via Ligand C&#x2212;H
 Activation, Crystal Structures, and Catalytic Studies
;
_journal_issue 11
_journal_name_full Organometallics
_journal_page_first 2579
_journal_paper_doi 10.1021/om100232n
_journal_volume 29
_journal_year 2010
_chemical_absolute_configuration S
_chemical_formula_sum 'C35 H30 I N2 O2 P Pd'
_chemical_formula_weight 774.88
_chemical_name_systematic
; 
 ? 
;
_space_group_IT_number 4
_symmetry_cell_setting monoclinic
_symmetry_space_group_name_Hall 'P 2yb'
_symmetry_space_group_name_H-M 'P 1 21 1'
_atom_sites_solution_hydrogens geom
_atom_sites_solution_primary direct
_atom_sites_solution_secondary difmap
_audit_creation_method SHELXL-97
_cell_angle_alpha 90.00
_cell_angle_beta 99.93(3)
_cell_angle_gamma 90.00
_cell_formula_units_Z 2
_cell_length_a 8.9132(18)
_cell_length_b 13.272(3)
_cell_length_c 13.745(3)
_cell_measurement_reflns_used 4986
_cell_measurement_temperature 291(2)
_cell_measurement_theta_max 26.0668
_cell_measurement_theta_min 2.1485
_cell_volume 1601.6(6)
_computing_cell_refinement 'CrystalClear (Rigaku/MSC Inc., 2006)'
_computing_data_collection 'CrystalClear (Rigaku/MSC Inc., 2006)'
_computing_data_reduction 'CrystalClear (Rigaku/MSC Inc., 2006)'
_computing_molecular_graphics 'SHELXL-97 (Sheldrick, 1997)'
_computing_publication_material 'SHELXL-97 (Sheldrick, 1997)'
_computing_structure_refinement 'SHELXL-97 (Sheldrick, 1997)'
_computing_structure_solution 'SHELXS-97 (Sheldrick, 1990)'
_diffrn_ambient_temperature 291(2)
_diffrn_measured_fraction_theta_full 0.997
_diffrn_measured_fraction_theta_max 0.997
_diffrn_measurement_device_type CCD
_diffrn_measurement_method dtprofit.ref
_diffrn_radiation_monochromator graphite
_diffrn_radiation_source 'fine-focus sealed tube'
_diffrn_radiation_type MoK\a
_diffrn_radiation_wavelength 0.71073
_diffrn_reflns_av_R_equivalents 0.0284
_diffrn_reflns_av_sigmaI/netI 0.0368
_diffrn_reflns_limit_h_max 11
_diffrn_reflns_limit_h_min -11
_diffrn_reflns_limit_k_max 16
_diffrn_reflns_limit_k_min -16
_diffrn_reflns_limit_l_max 16
_diffrn_reflns_limit_l_min -16
_diffrn_reflns_number 17546
_diffrn_reflns_theta_full 26.06
_diffrn_reflns_theta_max 26.06
_diffrn_reflns_theta_min 2.15
_exptl_absorpt_coefficient_mu 1.626
_exptl_absorpt_correction_T_max 0.7368
_exptl_absorpt_correction_T_min 0.7368
_exptl_absorpt_correction_type multi-scan
_exptl_crystal_colour Colorless
_exptl_crystal_density_diffrn 1.607
_exptl_crystal_density_method 'not measured'
_exptl_crystal_description Prism
_exptl_crystal_F_000 768
_exptl_crystal_size_max 0.20
_exptl_crystal_size_mid 0.20
_exptl_crystal_size_min 0.20
_refine_diff_density_max 0.417
_refine_diff_density_min -0.356
_refine_diff_density_rms 0.071
_refine_ls_abs_structure_details 'Flack H D (1983), Acta Cryst. A39, 876-881'
_refine_ls_abs_structure_Flack 0.026(14)
_refine_ls_extinction_method none
_refine_ls_goodness_of_fit_ref 1.042
_refine_ls_hydrogen_treatment constr
_refine_ls_matrix_type full
_refine_ls_number_parameters 379
_refine_ls_number_reflns 6310
_refine_ls_number_restraints 1
_refine_ls_restrained_S_all 1.042
_refine_ls_R_factor_all 0.0309
_refine_ls_R_factor_gt 0.0288
_refine_ls_shift/su_max 0.002
_refine_ls_shift/su_mean 0.000
_refine_ls_structure_factor_coef Fsqd
_refine_ls_weighting_details 'calc w=1/[\s^2^(Fo^2^)+(0.0270P)^2^+0.0000P] where P=(Fo^2^+2Fc^2^)/3'
_refine_ls_weighting_scheme calc
_refine_ls_wR_factor_gt 0.0567
_refine_ls_wR_factor_ref 0.0579
_reflns_number_gt 6017
_reflns_number_total 6310
_reflns_threshold_expression >2sigma(I)
_cod_data_source_file om100232n_si_002.cif
_cod_data_source_block Complex-5e
_cod_depositor_comments
;
The following automatic conversions were performed:

'_symmetry_cell_setting' value 'Monoclinic' changed to 'monoclinic'
according to /home/saulius/struct/CIF-dictionaries/cif_core.dic
dictionary named 'cif_core.dic' version 2.4.1 from
2010-06-29.

'_exptl_absorpt_correction_type' value 'Multi-scan'
changed to 'multi-scan' according to
/home/saulius/struct/CIF-dictionaries/cif_core.dic dictionary named
'cif_core.dic' version 2.4.1 from
2010-06-29.

'_refine_ls_hydrogen_treatment' value 'CONSTR' changed
to 'constr' according to
/home/saulius/struct/CIF-dictionaries/cif_core.dic dictionary named
'cif_core.dic' version 2.4.1 from 2010-06-29.

Automatic conversion script
Id: cif_fix_values 1715 2011-07-08 13:25:40Z adriana 
;
_cod_original_cell_volume 1601.7(6)
_cod_original_sg_symbol_H-M P2(1)
_cod_database_code 4065974

loop_
_symmetry_equiv_pos_as_xyz
'x, y, z'
'-x, y+1/2, -z'

loop_
_atom_site_label
_atom_site_type_symbol
_atom_site_fract_x
_atom_site_fract_y
_atom_site_fract_z
_atom_site_U_iso_or_equiv
_atom_site_adp_type
_atom_site_occupancy
_atom_site_symmetry_multiplicity
_atom_site_calc_flag
_atom_site_refinement_flags
Pd1 Pd 1.19898(3) 0.529886(19) 1.320379(19) 0.03405(7) Uani 1 1 d .
I1 I 1.48124(3) 0.46967(2) 1.393798(19) 0.05034(8) Uani 1 1 d .
P1 P 1.12467(11) 0.38789(7) 1.24637(7) 0.0386(2) Uani 1 1 d .
N1 N 1.1911(3) 0.6793(2) 1.3687(2) 0.0373(7) Uani 1 1 d .
N2 N 1.0545(4) 0.8202(2) 1.3671(3) 0.0451(8) Uani 1 1 d .
O1 O 0.9411(3) 0.3997(2) 1.2019(2) 0.0472(7) Uani 1 1 d .
O2 O 0.6290(4) 1.1256(3) 1.2677(3) 0.0834(12) Uani 1 1 d .
C1 C 1.2070(4) 0.3549(3) 1.1395(3) 0.0424(9) Uani 1 1 d .
C2 C 1.3052(5) 0.4208(4) 1.1060(3) 0.0579(11) Uani 1 1 d .
H2A H 1.3315 0.4804 1.1403 0.069 Uiso 1 1 calc R
C3 C 1.3653(6) 0.4001(5) 1.0226(3) 0.0725(15) Uani 1 1 d .
H3A H 1.4308 0.4459 1.0004 0.087 Uiso 1 1 calc R
C4 C 1.3291(6) 0.3130(5) 0.9727(4) 0.0760(16) Uani 1 1 d .
H4A H 1.3704 0.2988 0.9165 0.091 Uiso 1 1 calc R
C5 C 1.2307(6) 0.2451(4) 1.0050(4) 0.0775(16) Uani 1 1 d .
H5A H 1.2052 0.1854 0.9706 0.093 Uiso 1 1 calc R
C6 C 1.1716(6) 0.2662(4) 1.0875(4) 0.0636(13) Uani 1 1 d .
H6A H 1.1062 0.2202 1.1095 0.076 Uiso 1 1 calc R
C7 C 1.1291(5) 0.2760(3) 1.3209(3) 0.0438(9) Uani 1 1 d .
C8 C 1.2640(6) 0.2217(3) 1.3448(4) 0.0594(12) Uani 1 1 d .
H8A H 1.3456 0.2367 1.3133 0.071 Uiso 1 1 calc R
C9 C 1.2783(7) 0.1464(4) 1.4143(4) 0.0743(15) Uani 1 1 d .
H9A H 1.3696 0.1116 1.4311 0.089 Uiso 1 1 calc R
C10 C 1.1564(7) 0.1232(4) 1.4585(4) 0.0729(15) Uani 1 1 d .
H10A H 1.1650 0.0721 1.5054 0.087 Uiso 1 1 calc R
C11 C 1.0205(7) 0.1750(4) 1.4341(4) 0.0688(15) Uani 1 1 d .
H11A H 0.9381 0.1582 1.4642 0.083 Uiso 1 1 calc R
C12 C 1.0068(6) 0.2520(3) 1.3648(3) 0.0536(12) Uani 1 1 d .
H12A H 0.9156 0.2871 1.3484 0.064 Uiso 1 1 calc R
C13 C 0.9856(4) 0.5644(3) 1.2669(3) 0.0365(9) Uani 1 1 d .
C14 C 0.8864(4) 0.4951(3) 1.2192(3) 0.0404(9) Uani 1 1 d .
C15 C 0.7329(4) 0.5173(3) 1.1887(3) 0.0421(9) Uani 1 1 d .
H15A H 0.6654 0.4699 1.1562 0.050 Uiso 1 1 calc R
C16 C 0.6844(4) 0.6143(3) 1.2090(3) 0.0441(10) Uani 1 1 d .
H16A H 0.5823 0.6311 1.1896 0.053 Uiso 1 1 calc R
C17 C 0.7828(4) 0.6858(3) 1.2568(3) 0.0390(9) Uani 1 1 d .
H17A H 0.7474 0.7496 1.2693 0.047 Uiso 1 1 calc R
C18 C 0.9361(4) 0.6613(3) 1.2861(3) 0.0356(8) Uani 1 1 d .
C19 C 1.0598(4) 0.7237(3) 1.3400(3) 0.0376(8) Uani 1 1 d .
C20 C 1.2030(4) 0.8472(3) 1.4257(3) 0.0456(10) Uani 1 1 d .
H20A H 1.1956 0.8573 1.4946 0.055 Uiso 1 1 calc R
H20B H 1.2435 0.9078 1.4004 0.055 Uiso 1 1 calc R
C21 C 1.3020(4) 0.7552(3) 1.4126(3) 0.0419(9) Uani 1 1 d .
H21A H 1.3527 0.7318 1.4777 0.050 Uiso 1 1 calc R
C22 C 1.4228(4) 0.7750(3) 1.3470(3) 0.0479(10) Uani 1 1 d .
H22A H 1.4980 0.8216 1.3809 0.058 Uiso 1 1 calc R
H22B H 1.4747 0.7122 1.3383 0.058 Uiso 1 1 calc R
C23 C 1.3593(4) 0.8172(4) 1.2474(3) 0.0502(11) Uani 1 1 d .
C24 C 1.2903(5) 0.7559(5) 1.1717(3) 0.0650(14) Uani 1 1 d .
H24A H 1.2871 0.6866 1.1812 0.078 Uiso 1 1 calc R
C25 C 1.2253(7) 0.7973(7) 1.0813(5) 0.097(2) Uani 1 1 d .
H25A H 1.1753 0.7554 1.0319 0.117 Uiso 1 1 calc R
C26 C 1.2337(8) 0.8981(8) 1.0638(5) 0.113(3) Uani 1 1 d .
H26A H 1.1928 0.9245 1.0022 0.136 Uiso 1 1 calc R
C27 C 1.3029(7) 0.9599(6) 1.1378(6) 0.107(2) Uani 1 1 d .
H27A H 1.3067 1.0290 1.1273 0.128 Uiso 1 1 calc R
C28 C 1.3674(6) 0.9194(5) 1.2286(4) 0.0728(14) Uani 1 1 d .
H28A H 1.4170 0.9617 1.2778 0.087 Uiso 1 1 calc R
C29 C 0.9401(4) 0.8952(3) 1.3363(3) 0.0425(9) Uani 1 1 d .
C30 C 0.8416(4) 0.9227(3) 1.3995(3) 0.0450(9) Uani 1 1 d .
H30A H 0.8453 0.8896 1.4595 0.054 Uiso 1 1 calc R
C31 C 0.7385(5) 0.9989(3) 1.3729(3) 0.0559(12) Uani 1 1 d .
H31A H 0.6718 1.0169 1.4150 0.067 Uiso 1 1 calc R
C32 C 0.7329(5) 1.0491(3) 1.2841(4) 0.0576(12) Uani 1 1 d .
C33 C 0.8288(5) 1.0205(4) 1.2209(3) 0.0602(11) Uani 1 1 d .
H33A H 0.8241 1.0527 1.1604 0.072 Uiso 1 1 calc R
C34 C 0.9328(5) 0.9434(3) 1.2478(3) 0.0531(11) Uani 1 1 d .
H34A H 0.9982 0.9244 1.2052 0.064 Uiso 1 1 calc R
C35 C 0.6266(7) 1.1835(5) 1.1805(5) 0.108(2) Uani 1 1 d .
H35A H 0.5484 1.2338 1.1762 0.162 Uiso 1 1 calc R
H35B H 0.6062 1.1401 1.1238 0.162 Uiso 1 1 calc R
H35C H 0.7236 1.2156 1.1825 0.162 Uiso 1 1 calc R

loop_
_atom_site_aniso_label
_atom_site_aniso_U_11
_atom_site_aniso_U_22
_atom_site_aniso_U_33
_atom_site_aniso_U_23
_atom_site_aniso_U_13
_atom_site_aniso_U_12
Pd1 0.03044(15) 0.03464(14) 0.03594(14) -0.00256(13) 0.00254(11) 0.00118(13)
I1 0.03743(14) 0.05668(17) 0.05293(16) 0.00328(14) -0.00340(11) 0.00631(13)
P1 0.0383(5) 0.0351(5) 0.0408(5) -0.0056(4) 0.0023(4) 0.0007(4)
N1 0.0344(17) 0.0344(16) 0.0421(18) -0.0068(14) 0.0037(14) -0.0014(14)
N2 0.0391(18) 0.0384(18) 0.055(2) -0.0098(16) 0.0011(15) 0.0045(15)
O1 0.0369(15) 0.0410(16) 0.0594(17) -0.0116(14) -0.0043(13) -0.0014(13)
O2 0.063(2) 0.073(2) 0.113(3) 0.031(2) 0.012(2) 0.0274(19)
C1 0.043(2) 0.044(2) 0.038(2) -0.0017(17) 0.0004(17) 0.0021(18)
C2 0.064(3) 0.067(3) 0.044(2) -0.005(2) 0.012(2) -0.009(2)
C3 0.076(4) 0.098(4) 0.046(3) -0.009(3) 0.016(2) -0.022(3)
C4 0.077(4) 0.108(5) 0.043(3) -0.015(3) 0.012(3) 0.012(3)
C5 0.098(4) 0.077(4) 0.061(3) -0.028(3) 0.024(3) -0.004(3)
C6 0.074(3) 0.060(3) 0.059(3) -0.019(2) 0.017(3) -0.010(3)
C7 0.051(2) 0.039(2) 0.041(2) -0.0071(17) 0.0070(19) -0.0040(19)
C8 0.067(3) 0.043(3) 0.070(3) 0.011(2) 0.015(3) 0.010(2)
C9 0.097(4) 0.050(3) 0.074(4) 0.016(3) 0.011(3) 0.022(3)
C10 0.122(5) 0.038(3) 0.056(3) 0.002(2) 0.011(3) -0.005(3)
C11 0.098(4) 0.060(3) 0.055(3) -0.015(3) 0.032(3) -0.026(3)
C12 0.070(3) 0.046(3) 0.047(3) -0.008(2) 0.015(2) -0.011(2)
C13 0.031(2) 0.043(2) 0.035(2) -0.0027(15) 0.0033(16) 0.0019(16)
C14 0.036(2) 0.044(2) 0.042(2) -0.0062(16) 0.0076(16) -0.0005(16)
C15 0.0312(19) 0.046(2) 0.047(2) -0.0028(19) 0.0005(15) -0.0026(18)
C16 0.0250(19) 0.055(3) 0.050(2) 0.0031(19) 0.0011(17) 0.0031(18)
C17 0.032(2) 0.043(2) 0.041(2) 0.0008(17) 0.0050(17) 0.0047(17)
C18 0.0313(19) 0.038(2) 0.037(2) 0.0028(16) 0.0056(16) -0.0029(16)
C19 0.034(2) 0.041(2) 0.036(2) -0.0013(17) 0.0019(16) 0.0003(17)
C20 0.043(2) 0.042(2) 0.049(2) -0.0100(18) 0.0006(18) -0.0027(18)
C21 0.039(2) 0.039(2) 0.045(2) -0.0068(18) -0.0027(18) -0.0011(18)
C22 0.034(2) 0.049(2) 0.060(3) -0.009(2) 0.005(2) -0.0076(19)
C23 0.035(2) 0.060(3) 0.059(3) 0.004(2) 0.017(2) -0.002(2)
C24 0.055(3) 0.091(4) 0.052(3) -0.006(3) 0.017(2) -0.008(3)
C25 0.072(4) 0.166(7) 0.058(4) -0.015(4) 0.019(3) -0.018(4)
C26 0.086(5) 0.175(9) 0.081(5) 0.055(5) 0.023(4) 0.009(5)
C27 0.076(4) 0.124(6) 0.124(6) 0.060(5) 0.030(4) -0.001(4)
C28 0.060(3) 0.076(4) 0.084(4) 0.018(3) 0.015(3) -0.004(3)
C29 0.038(2) 0.038(2) 0.050(2) -0.0026(19) 0.0043(18) 0.0045(18)
C30 0.044(2) 0.044(2) 0.049(2) 0.0033(19) 0.0136(19) 0.0079(19)
C31 0.044(2) 0.059(3) 0.068(3) 0.002(2) 0.019(2) 0.009(2)
C32 0.042(2) 0.049(3) 0.080(3) 0.003(2) 0.006(2) 0.008(2)
C33 0.060(3) 0.066(3) 0.054(2) 0.019(2) 0.008(2) 0.008(3)
C34 0.054(3) 0.059(3) 0.048(2) 0.000(2) 0.0146(19) 0.007(2)
C35 0.094(4) 0.088(4) 0.136(6) 0.043(4) 0.001(4) 0.024(4)

loop_
_atom_type_symbol
_atom_type_description
_atom_type_scat_dispersion_real
_atom_type_scat_dispersion_imag
_atom_type_scat_source
C C 0.0033 0.0016 'International Tables Vol C Tables 4.2.6.8 and 6.1.1.4'
H H 0.0000 0.0000 'International Tables Vol C Tables 4.2.6.8 and 6.1.1.4'
N N 0.0061 0.0033 'International Tables Vol C Tables 4.2.6.8 and 6.1.1.4'
O O 0.0106 0.0060 'International Tables Vol C Tables 4.2.6.8 and 6.1.1.4'
I I -0.4742 1.8119 'International Tables Vol C Tables 4.2.6.8 and 6.1.1.4'
Pd Pd -0.9988 1.0072 'International Tables Vol C Tables 4.2.6.8 and 6.1.1.4'
P P 0.1023 0.0942 'International Tables Vol C Tables 4.2.6.8 and 6.1.1.4'

loop_
_geom_angle_atom_site_label_1
_geom_angle_atom_site_label_2
_geom_angle_atom_site_label_3
_geom_angle
C13 Pd1 N1 79.35(14)
C13 Pd1 P1 80.31(11)
N1 Pd1 P1 159.64(9)
C13 Pd1 I1 175.93(11)
N1 Pd1 I1 104.17(8)
P1 Pd1 I1 96.20(3)
O1 P1 C7 102.23(17)
O1 P1 C1 103.76(16)
C7 P1 C1 106.90(19)
O1 P1 Pd1 106.93(10)
C7 P1 Pd1 118.07(13)
C1 P1 Pd1 116.98(14)
C19 N1 C21 108.6(3)
C19 N1 Pd1 114.1(2)
C21 N1 Pd1 136.3(2)
C19 N2 C29 129.8(3)
C19 N2 C20 108.3(3)
C29 N2 C20 121.3(3)
C14 O1 P1 112.1(2)
C32 O2 C35 116.9(4)
C2 C1 C6 118.1(4)
C2 C1 P1 119.4(3)
C6 C1 P1 122.5(3)
C1 C2 C3 121.1(5)
C1 C2 H2A 119.5
C3 C2 H2A 119.5
C4 C3 C2 119.9(5)
C4 C3 H3A 120.0
C2 C3 H3A 120.0
C3 C4 C5 120.2(5)
C3 C4 H4A 119.9
C5 C4 H4A 119.9
C6 C5 C4 119.5(5)
C6 C5 H5A 120.3
C4 C5 H5A 120.3
C5 C6 C1 121.2(5)
C5 C6 H6A 119.4
C1 C6 H6A 119.4
C12 C7 C8 119.7(4)
C12 C7 P1 120.0(3)
C8 C7 P1 119.7(3)
C9 C8 C7 120.9(5)
C9 C8 H8A 119.5
C7 C8 H8A 119.5
C10 C9 C8 119.1(5)
C10 C9 H9A 120.4
C8 C9 H9A 120.4
C9 C10 C11 120.7(5)
C9 C10 H10A 119.7
C11 C10 H10A 119.7
C10 C11 C12 120.1(5)
C10 C11 H11A 119.9
C12 C11 H11A 119.9
C7 C12 C11 119.4(5)
C7 C12 H12A 120.3
C11 C12 H12A 120.3
C14 C13 C18 120.8(3)
C14 C13 Pd1 121.8(3)
C18 C13 Pd1 117.3(3)
C13 C14 O1 118.6(3)
C13 C14 C15 121.6(3)
O1 C14 C15 119.8(3)
C14 C15 C16 117.1(4)
C14 C15 H15A 121.5
C16 C15 H15A 121.5
C17 C16 C15 122.3(3)
C17 C16 H16A 118.9
C15 C16 H16A 118.9
C16 C17 C18 119.2(3)
C16 C17 H17A 120.4
C18 C17 H17A 120.4
C17 C18 C13 119.0(3)
C17 C18 C19 128.7(3)
C13 C18 C19 112.3(3)
N1 C19 N2 114.9(3)
N1 C19 C18 116.8(3)
N2 C19 C18 128.3(3)
N2 C20 C21 102.9(3)
N2 C20 H20A 111.2
C21 C20 H20A 111.2
N2 C20 H20B 111.2
C21 C20 H20B 111.2
H20A C20 H20B 109.1
N1 C21 C20 103.5(3)
N1 C21 C22 111.4(3)
C20 C21 C22 114.0(4)
N1 C21 H21A 109.2
C20 C21 H21A 109.2
C22 C21 H21A 109.2
C23 C22 C21 114.0(3)
C23 C22 H22A 108.8
C21 C22 H22A 108.8
C23 C22 H22B 108.8
C21 C22 H22B 108.8
H22A C22 H22B 107.7
C24 C23 C28 117.9(5)
C24 C23 C22 121.2(4)
C28 C23 C22 120.9(5)
C23 C24 C25 120.3(6)
C23 C24 H24A 119.8
C25 C24 H24A 119.8
C26 C25 C24 121.2(7)
C26 C25 H25A 119.4
C24 C25 H25A 119.4
C25 C26 C27 119.2(7)
C25 C26 H26A 120.4
C27 C26 H26A 120.4
C26 C27 C28 120.0(7)
C26 C27 H27A 120.0
C28 C27 H27A 120.0
C23 C28 C27 121.3(6)
C23 C28 H28A 119.4
C27 C28 H28A 119.4
C34 C29 C30 119.8(4)
C34 C29 N2 120.7(4)
C30 C29 N2 119.4(4)
C31 C30 C29 119.6(4)
C31 C30 H30A 120.2
C29 C30 H30A 120.2
C30 C31 C32 120.7(4)
C30 C31 H31A 119.7
C32 C31 H31A 119.7
O2 C32 C33 125.4(4)
O2 C32 C31 115.1(4)
C33 C32 C31 119.5(4)
C32 C33 C34 119.7(4)
C32 C33 H33A 120.1
C34 C33 H33A 120.1
C29 C34 C33 120.7(4)
C29 C34 H34A 119.7
C33 C34 H34A 119.7
O2 C35 H35A 109.5
O2 C35 H35B 109.5
H35A C35 H35B 109.5
O2 C35 H35C 109.5
H35A C35 H35C 109.5
H35B C35 H35C 109.5

loop_
_geom_bond_atom_site_label_1
_geom_bond_atom_site_label_2
_geom_bond_distance
Pd1 C13 1.971(4)
Pd1 N1 2.096(3)
Pd1 P1 2.1893(11)
Pd1 I1 2.6666(7)
P1 O1 1.652(3)
P1 C7 1.800(4)
P1 C1 1.806(4)
N1 C19 1.309(5)
N1 C21 1.467(5)
N2 C19 1.336(5)
N2 C29 1.436(5)
N2 C20 1.471(5)
O1 C14 1.392(5)
O2 C32 1.366(5)
O2 C35 1.420(6)
C1 C2 1.371(6)
C1 C6 1.385(6)
C2 C3 1.374(6)
C2 H2A 0.9300
C3 C4 1.355(7)
C3 H3A 0.9300
C4 C5 1.383(8)
C4 H4A 0.9300
C5 C6 1.360(7)
C5 H5A 0.9300
C6 H6A 0.9300
C7 C12 1.372(6)
C7 C8 1.391(6)
C8 C9 1.374(7)
C8 H8A 0.9300
C9 C10 1.368(7)
C9 H9A 0.9300
C10 C11 1.382(7)
C10 H10A 0.9300
C11 C12 1.388(7)
C11 H11A 0.9300
C12 H12A 0.9300
C13 C14 1.364(5)
C13 C18 1.399(5)
C14 C15 1.392(5)
C15 C16 1.402(6)
C15 H15A 0.9300
C16 C17 1.379(5)
C16 H16A 0.9300
C17 C18 1.395(5)
C17 H17A 0.9300
C18 C19 1.473(5)
C20 C21 1.535(5)
C20 H20A 0.9700
C20 H20B 0.9700
C21 C22 1.541(6)
C21 H21A 0.9800
C22 C23 1.498(6)
C22 H22A 0.9700
C22 H22B 0.9700
C23 C24 1.378(7)
C23 C28 1.385(7)
C24 C25 1.390(8)
C24 H24A 0.9300
C25 C26 1.364(10)
C25 H25A 0.9300
C26 C27 1.368(10)
C26 H26A 0.9300
C27 C28 1.390(8)
C27 H27A 0.9300
C28 H28A 0.9300
C29 C34 1.365(5)
C29 C30 1.387(5)
C30 C31 1.372(5)
C30 H30A 0.9300
C31 C32 1.385(6)
C31 H31A 0.9300
C32 C33 1.373(6)
C33 C34 1.387(6)
C33 H33A 0.9300
C34 H34A 0.9300
C35 H35A 0.9600
C35 H35B 0.9600
C35 H35C 0.9600

loop_
_geom_torsion_atom_site_label_1
_geom_torsion_atom_site_label_2
_geom_torsion_atom_site_label_3
_geom_torsion_atom_site_label_4
_geom_torsion
C13 Pd1 P1 O1 -3.59(15)
N1 Pd1 P1 O1 -6.5(3)
I1 Pd1 P1 O1 174.29(11)
C13 Pd1 P1 C7 -118.00(19)
N1 Pd1 P1 C7 -120.9(3)
I1 Pd1 P1 C7 59.88(16)
C13 Pd1 P1 C1 112.13(18)
N1 Pd1 P1 C1 109.2(3)
I1 Pd1 P1 C1 -69.99(14)
C13 Pd1 N1 C19 -2.2(3)
P1 Pd1 N1 C19 0.7(5)
I1 Pd1 N1 C19 179.9(2)
C13 Pd1 N1 C21 -168.9(4)
P1 Pd1 N1 C21 -165.9(3)
I1 Pd1 N1 C21 13.3(4)
C7 P1 O1 C14 127.2(3)
C1 P1 O1 C14 -121.7(3)
Pd1 P1 O1 C14 2.5(3)
O1 P1 C1 C2 114.2(3)
C7 P1 C1 C2 -138.2(3)
Pd1 P1 C1 C2 -3.2(4)
O1 P1 C1 C6 -63.9(4)
C7 P1 C1 C6 43.7(4)
Pd1 P1 C1 C6 178.7(3)
C6 C1 C2 C3 0.9(7)
P1 C1 C2 C3 -177.4(4)
C1 C2 C3 C4 -0.8(8)
C2 C3 C4 C5 0.5(8)
C3 C4 C5 C6 -0.4(9)
C4 C5 C6 C1 0.6(8)
C2 C1 C6 C5 -0.8(7)
P1 C1 C6 C5 177.4(4)
O1 P1 C7 C12 -30.0(4)
C1 P1 C7 C12 -138.7(3)
Pd1 P1 C7 C12 86.9(4)
O1 P1 C7 C8 158.8(3)
C1 P1 C7 C8 50.1(4)
Pd1 P1 C7 C8 -84.3(4)
C12 C7 C8 C9 -2.1(7)
P1 C7 C8 C9 169.1(4)
C7 C8 C9 C10 1.6(8)
C8 C9 C10 C11 -0.3(8)
C9 C10 C11 C12 -0.6(8)
C8 C7 C12 C11 1.2(6)
P1 C7 C12 C11 -170.0(3)
C10 C11 C12 C7 0.1(7)
N1 Pd1 C13 C14 -176.2(3)
P1 Pd1 C13 C14 4.8(3)
I1 Pd1 C13 C14 -26.4(17)
N1 Pd1 C13 C18 -0.8(3)
P1 Pd1 C13 C18 -179.8(3)
I1 Pd1 C13 C18 149.0(13)
C18 C13 C14 O1 -179.9(3)
Pd1 C13 C14 O1 -4.7(5)
C18 C13 C14 C15 -0.6(6)
Pd1 C13 C14 C15 174.7(3)
P1 O1 C14 C13 0.9(4)
P1 O1 C14 C15 -178.5(3)
C13 C14 C15 C16 0.1(6)
O1 C14 C15 C16 179.4(3)
C14 C15 C16 C17 0.2(6)
C15 C16 C17 C18 0.0(6)
C16 C17 C18 C13 -0.5(5)
C16 C17 C18 C19 -178.1(4)
C14 C13 C18 C17 0.8(5)
Pd1 C13 C18 C17 -174.6(3)
C14 C13 C18 C19 178.8(3)
Pd1 C13 C18 C19 3.3(4)
C21 N1 C19 N2 -7.4(5)
Pd1 N1 C19 N2 -177.7(3)
C21 N1 C19 C18 175.0(3)
Pd1 N1 C19 C18 4.7(4)
C29 N2 C19 N1 169.1(4)
C20 N2 C19 N1 -1.5(5)
C29 N2 C19 C18 -13.6(7)
C20 N2 C19 C18 175.8(4)
C17 C18 C19 N1 172.4(4)
C13 C18 C19 N1 -5.3(5)
C17 C18 C19 N2 -4.8(7)
C13 C18 C19 N2 177.5(4)
C19 N2 C20 C21 9.1(4)
C29 N2 C20 C21 -162.5(3)
C19 N1 C21 C20 12.5(4)
Pd1 N1 C21 C20 179.6(3)
C19 N1 C21 C22 -110.5(4)
Pd1 N1 C21 C22 56.7(5)
N2 C20 C21 N1 -12.6(4)
N2 C20 C21 C22 108.6(4)
N1 C21 C22 C23 62.7(5)
C20 C21 C22 C23 -54.0(5)
C21 C22 C23 C24 -80.0(5)
C21 C22 C23 C28 99.6(5)
C28 C23 C24 C25 -2.8(7)
C22 C23 C24 C25 176.8(4)
C23 C24 C25 C26 2.8(9)
C24 C25 C26 C27 -2.2(10)
C25 C26 C27 C28 1.8(10)
C24 C23 C28 C27 2.5(7)
C22 C23 C28 C27 -177.1(4)
C26 C27 C28 C23 -2.0(9)
C19 N2 C29 C34 -78.9(6)
C20 N2 C29 C34 90.7(5)
C19 N2 C29 C30 104.6(5)
C20 N2 C29 C30 -85.8(5)
C34 C29 C30 C31 -0.7(6)
N2 C29 C30 C31 175.8(4)
C29 C30 C31 C32 -0.6(6)
C35 O2 C32 C33 -3.6(7)
C35 O2 C32 C31 175.9(5)
C30 C31 C32 O2 -177.9(4)
C30 C31 C32 C33 1.7(7)
O2 C32 C33 C34 177.9(4)
C31 C32 C33 C34 -1.6(7)
C30 C29 C34 C33 0.7(6)
N2 C29 C34 C33 -175.7(4)
C32 C33 C34 C29 0.4(7)
